data_2101595
loop_
_publ_author_name
'Abrahams, S. C.'

_publ_section_title
;
 New ferroelectric inorganic materials predicted in point group
 4<i>mm</i>
;
_journal_issue 5
_journal_name_full 'Acta Crystallographica Section B'
_journal_page_first 790
_journal_page_last 805
_journal_paper_doi 10.1107/S0108768196004594
_journal_volume 52
_journal_year 1996
_chemical_formula_sum 'Al F5 H4 Hg2 O4'
_space_group_crystal_system tetragonal
_space_group_IT_number 108
_space_group_name_Hall 'I 4 -2c'
_space_group_name_H-M_alt 'I 4 c m'
_cell_angle_alpha 90.0
_cell_angle_beta 90.0
_cell_angle_gamma 90.0
_cell_length_a 9.353(5)
_cell_length_b 9.353(5)
_cell_length_c 7.241(6)
_cell_volume 633.4(7)
_diffrn_radiation_type MoK\a
_diffrn_radiation_wavelength 0.71069
_cod_data_source_file an0527.cif
_cod_data_source_block AN0527u
_cod_depositor_comments
;
 Updating space group information.

 Antanas Vaitkus,
 2018-06-09
;
_cod_original_sg_symbol_Hall 'I 4 -2ab'
_cod_original_formula_sum 'H4 Al1 F5 Hg2 O4'
_cod_database_code 2101595

loop_
_space_group_symop_id
_space_group_symop_operation_xyz
1 x,y,z
2 -y,x,z
3 -x,-y,z
4 y,-x,z
5 -x,y,z+1/2
6 -y,-x,z+1/2
7 x,-y,z+1/2
8 y,x,z+1/2
9 x+1/2,y+1/2,z+1/2
10 -y+1/2,x+1/2,z+1/2
11 -x+1/2,-y+1/2,z+1/2
12 y+1/2,-x+1/2,z+1/2
13 -x+1/2,y+1/2,z
14 -y+1/2,-x+1/2,z
15 x+1/2,-y+1/2,z
16 y+1/2,x+1/2,z

loop_
_atom_site_label
_atom_site_fract_x
_atom_site_fract_y
_atom_site_fract_z
Hg .90510(10) .4051 -.0085
Al .0 .0 .2589(18)
F1 .0 .0 -.003(6)
F2 .8100(7) -.0273(7) .2515(16)
O1 .7442(10) .2442 -.0444(18)
